data_4305903
loop_
_publ_author_name
'Olga A. Gerasko'
'Ekaterina A. Mainicheva'
'Marina I. Naumova'
'Marco Neumaier'
'Manfred M. Kappes'
'Sergey Lebedkin'
'Dieter Fenske'
'Vladimir P. Fedin'

_publ_contact_author_address
;Nikolaev Institute of Inorganic Chemistry,
SB Russian Academy of Sciences,
Akad. Lavrentiev prospekt 3,
Novosibirsk 90,
630090 Russia
;
_publ_contact_author_email cluster@che.nsk.su
_publ_contact_author_fax 7(383)3309489
_publ_contact_author_name 'Prof. Vladimir P. Fedin'
_publ_contact_author_phone 7(383)3309490
_publ_section_title
;
Sandwich-Type Tetranuclear Lanthanide Complexes with Cucurbit[6]uril: From
Molecular Compounds to Coordination Polymers
;
_journal_name_full 'Inorganic Chemistry'
_journal_page_first 8869
_journal_page_last 8880
_journal_paper_doi 10.1021/ic8008317
_journal_volume 47
_journal_year 2008
_chemical_formula_sum 'C96 H195 Br11 N52 O87 Pr6'
_chemical_formula_weight 5194.51
_space_group_IT_number 15
_symmetry_cell_setting monoclinic
_symmetry_Int_Tables_number 15
_symmetry_space_group_name_Hall '-C 2yc'
_symmetry_space_group_name_H-M 'C 1 2/c 1'
_atom_sites_solution_hydrogens geom
_atom_sites_solution_primary direct
_atom_sites_solution_secondary difmap
_audit_creation_method SHELXL-97
_cell_angle_alpha 90.00
_cell_angle_beta 93.21(3)
_cell_angle_gamma 90.00
_cell_formula_units_Z 4
_cell_length_a 28.442(6)
_cell_length_b 14.631(3)
_cell_length_c 41.057(8)
_cell_measurement_temperature 150(2)
_cell_volume 17058(6)
_computing_cell_refinement 'stoe x-area'
_computing_data_collection 'stoe x-area'
_computing_data_reduction 'stoe x-area'
_computing_molecular_graphics 'SHELXTL (Bruker, 2004)'
_computing_publication_material 'SHELXTL (Bruker, 2004)'
_computing_structure_refinement 'SHELXTL (Bruker, 2004)'
_computing_structure_solution 'SHELXTL (Bruker, 2004)'
_diffrn_ambient_temperature 150(2)
_diffrn_detector_area_resol_mean 6.67
_diffrn_measured_fraction_theta_full 0.907
_diffrn_measured_fraction_theta_max 0.912
_diffrn_measurement_device_type 'stoe ipds 2'
_diffrn_measurement_method rotation
_diffrn_radiation_monochromator graphite
_diffrn_radiation_probe x-ray
_diffrn_radiation_type MoK\a
_diffrn_radiation_wavelength 0.71073
_diffrn_reflns_av_R_equivalents 0.0482
_diffrn_reflns_av_sigmaI/netI 0.0419
_diffrn_reflns_limit_h_max 34
_diffrn_reflns_limit_h_min -34
_diffrn_reflns_limit_k_max 17
_diffrn_reflns_limit_k_min -16
_diffrn_reflns_limit_l_max 50
_diffrn_reflns_limit_l_min -46
_diffrn_reflns_number 34371
_diffrn_reflns_theta_full 25.00
_diffrn_reflns_theta_max 25.68
_diffrn_reflns_theta_min 1.43
_diffrn_source 'fine-focus sealed tube'
_diffrn_standards_decay_% 0
_diffrn_standards_number 0
_exptl_absorpt_coefficient_mu 4.373
_exptl_absorpt_correction_T_max 0.5066
_exptl_absorpt_correction_T_min 0.2610
_exptl_crystal_density_diffrn 2.023
_exptl_crystal_density_method 'not measured'
_exptl_crystal_F_000 10280
_exptl_crystal_size_max 0.42
_exptl_crystal_size_mid 0.31
_exptl_crystal_size_min 0.18
_refine_diff_density_max 1.851
_refine_diff_density_min -1.511
_refine_diff_density_rms 0.169
_refine_ls_extinction_method none
_refine_ls_goodness_of_fit_ref 1.029
_refine_ls_hydrogen_treatment mixed
_refine_ls_matrix_type full
_refine_ls_number_parameters 1245
_refine_ls_number_reflns 14780
_refine_ls_number_restraints 78
_refine_ls_restrained_S_all 1.027
_refine_ls_R_factor_all 0.0648
_refine_ls_R_factor_gt 0.0509
_refine_ls_shift/su_max 0.004
_refine_ls_shift/su_mean 0.000
_refine_ls_structure_factor_coef Fsqd
_refine_ls_weighting_details 'calc w=1/[\s^2^(Fo^2^)+(0.0801P)^2^+192.0274P] where P=(Fo^2^+2Fc^2^)/3'
_refine_ls_weighting_scheme calc
_refine_ls_wR_factor_gt 0.1313
_refine_ls_wR_factor_ref 0.1381
_reflns_number_gt 12281
_reflns_number_total 14780
_reflns_threshold_expression >2sigma(I)
_cod_data_source_file ic8008317_si_002_2.cif
_cod_data_source_block 2
_cod_original_sg_symbol_H-M 'C 2/c'
_cod_database_code 4305903

loop_
_symmetry_equiv_pos_as_xyz
'x, y, z'
'-x, y, -z+1/2'
'x+1/2, y+1/2, z'
'-x+1/2, y+1/2, -z+1/2'
'-x, -y, -z'
'x, -y, z-1/2'
'-x+1/2, -y+1/2, -z'
'x+1/2, -y+1/2, z-1/2'

loop_
_atom_site_label
_atom_site_type_symbol
_atom_site_fract_x
_atom_site_fract_y
_atom_site_fract_z
_atom_site_U_iso_or_equiv
_atom_site_adp_type
_atom_site_occupancy
_atom_site_symmetry_multiplicity
_atom_site_calc_flag
_atom_site_refinement_flags
_atom_site_disorder_assembly
_atom_site_disorder_group
Pr1 Pr 0.019359(11) 0.92909(2) 0.205906(8) 0.01415(9) Uani 1 1 d . . .
Pr2 Pr -0.064589(11) 0.73323(2) 0.236391(9) 0.01560(10) Uani 1 1 d . . .
Pr3 Pr -0.325332(12) 0.69653(3) 0.048077(9) 0.01876(10) Uani 1 1 d . . .
Br1 Br -0.22078(3) 1.31378(6) 0.17347(3) 0.0409(2) Uani 1 1 d . . .
Br2 Br 0.02101(3) 1.34830(5) 0.07723(3) 0.0411(2) Uani 1 1 d . . .
Br3 Br 0.15557(3) 0.04079(8) 0.15022(3) 0.0514(3) Uani 1 1 d . . .
Br4 Br -0.04543(5) 1.32809(6) 0.17327(3) 0.0596(3) Uani 1 1 d . . .
Br5 Br -0.14070(12) 1.32339(11) 0.06798(5) 0.0568(9) Uani 0.640(7) 1 d P . .
Br6 Br 0.14628(9) 0.43873(18) 0.21782(7) 0.0663(6) Uani 0.50 1 d P . .
Br7 Br -0.1750(3) 1.3296(2) 0.07202(9) 0.0656(19) Uani 0.360(7) 1 d P . .
O11 O 0.05057(15) 0.9395(3) 0.15079(12) 0.0188(9) Uani 1 1 d . . .
O12 O -0.04981(16) 0.9587(3) 0.01390(12) 0.0237(11) Uani 1 1 d . . .
O21 O -0.03198(15) 1.0589(3) 0.18382(13) 0.0209(10) Uani 1 1 d . . .
O22 O -0.14081(18) 1.0751(4) 0.04834(14) 0.0347(13) Uani 1 1 d . . .
O31 O -0.13857(15) 0.9450(3) 0.22293(12) 0.0201(10) Uani 1 1 d . . .
O32 O -0.23768(16) 0.9357(3) 0.08665(13) 0.0218(10) Uani 1 1 d . . .
O41 O -0.15051(14) 0.7156(3) 0.22794(12) 0.0173(9) Uani 1 1 d . . .
O42 O -0.26360(15) 0.6953(3) 0.09363(12) 0.0202(10) Uani 1 1 d . . .
O51 O -0.06023(16) 0.6062(3) 0.19408(12) 0.0206(10) Uani 1 1 d . . .
O52 O -0.17151(16) 0.5825(3) 0.06116(12) 0.0206(10) Uani 1 1 d . . .
O61 O 0.04689(16) 0.7125(3) 0.15657(12) 0.0205(10) Uani 1 1 d . . .
O62 O -0.07054(17) 0.7187(3) 0.02691(12) 0.0227(10) Uani 1 1 d . . .
N11 N 0.05855(18) 0.9010(4) 0.09709(14) 0.0177(11) Uani 1 1 d . . .
N12 N 0.0160(2) 0.9059(4) 0.04364(15) 0.0200(12) Uani 1 1 d . . .
N13 N 0.03044(18) 1.0375(4) 0.10843(14) 0.0169(11) Uani 1 1 d . . .
N14 N -0.01122(19) 1.0445(4) 0.05418(15) 0.0210(12) Uani 1 1 d . . .
N21 N -0.03286(18) 1.1178(4) 0.13196(15) 0.0177(11) Uani 1 1 d . . .
N22 N -0.0750(2) 1.1228(4) 0.07892(15) 0.0215(12) Uani 1 1 d . . .
N23 N -0.10006(18) 1.1089(4) 0.15628(14) 0.0172(11) Uani 1 1 d . . .
N24 N -0.14275(19) 1.1110(4) 0.10292(15) 0.0206(12) Uani 1 1 d . . .
N31 N -0.16670(18) 1.0341(4) 0.17952(15) 0.0184(11) Uani 1 1 d . . .
N32 N -0.20928(19) 1.0365(4) 0.12601(15) 0.0191(11) Uani 1 1 d . . .
N33 N -0.21098(19) 0.9207(4) 0.19644(15) 0.0199(12) Uani 1 1 d . . .
N34 N -0.24867(18) 0.9133(4) 0.14126(15) 0.0195(12) Uani 1 1 d . . .
N41 N -0.21877(18) 0.7569(4) 0.19938(14) 0.0164(11) Uani 1 1 d . . .
N42 N -0.26275(19) 0.7505(4) 0.14605(14) 0.0178(11) Uani 1 1 d . . .
N43 N -0.18803(18) 0.6211(4) 0.19002(14) 0.0176(11) Uani 1 1 d . . .
N44 N -0.23212(17) 0.6141(4) 0.13689(14) 0.0163(11) Uani 1 1 d . . .
N51 N -0.12442(18) 0.5391(4) 0.16666(15) 0.0177(11) Uani 1 1 d . . .
N52 N -0.16869(18) 0.5297(4) 0.11422(15) 0.0189(11) Uani 1 1 d . . .
N53 N -0.05758(18) 0.5507(4) 0.14155(15) 0.0186(11) Uani 1 1 d . . .
N54 N -0.10179(18) 0.5439(4) 0.08928(15) 0.0178(11) Uani 1 1 d . . .
N61 N 0.00929(19) 0.6207(4) 0.11758(15) 0.0198(12) Uani 1 1 d . . .
N62 N -0.03720(18) 0.6220(4) 0.06561(14) 0.0174(11) Uani 1 1 d . . .
N63 N 0.05279(19) 0.7361(4) 0.10130(15) 0.0187(11) Uani 1 1 d . . .
N64 N 0.0038(2) 0.7429(4) 0.05092(14) 0.0193(11) Uani 1 1 d . . .
C11 C 0.0466(2) 0.9573(4) 0.12133(17) 0.0159(13) Uani 1 1 d . . .
C12 C -0.0187(2) 0.9686(5) 0.03504(16) 0.0198(14) Uani 1 1 d . . .
C13 C 0.0529(2) 0.9438(5) 0.06524(17) 0.0181(13) Uani 1 1 d . . .
H13 H 0.0834 0.9476 0.0544 0.022 Uiso 1 1 calc R . .
C14 C 0.0338(2) 1.0401(4) 0.07318(17) 0.0170(13) Uani 1 1 d . . .
H14 H 0.0557 1.0893 0.0666 0.020 Uiso 1 1 calc R . .
C15 C 0.0174(2) 1.1152(4) 0.12786(17) 0.0176(13) Uani 1 1 d . . .
H15A H 0.0343 1.1118 0.1496 0.021 Uiso 1 1 calc R . .
H15B H 0.0271 1.1722 0.1171 0.021 Uiso 1 1 calc R . .
C16 C -0.0428(2) 1.1218(5) 0.05273(18) 0.0230(14) Uani 1 1 d . . .
H16A H -0.0613 1.1209 0.0316 0.028 Uiso 1 1 calc R . .
H16B H -0.0240 1.1788 0.0537 0.028 Uiso 1 1 calc R . .
C21 C -0.0527(2) 1.0914(4) 0.15992(17) 0.0169(13) Uani 1 1 d . . .
C22 C -0.1217(2) 1.0988(5) 0.07400(19) 0.0235(14) Uani 1 1 d . . .
C23 C -0.0651(2) 1.1670(5) 0.10983(18) 0.0201(14) Uani 1 1 d . . .
H23 H -0.0553 1.2320 0.1071 0.024 Uiso 1 1 calc R . .
C24 C -0.1129(2) 1.1596(5) 0.12652(17) 0.0185(13) Uani 1 1 d . . .
H24 H -0.1259 1.2212 0.1314 0.022 Uiso 1 1 calc R . .
C25 C -0.1310(2) 1.1054(5) 0.18339(17) 0.0182(13) Uani 1 1 d . . .
H25A H -0.1118 1.0946 0.2039 0.022 Uiso 1 1 calc R . .
H25B H -0.1468 1.1653 0.1853 0.022 Uiso 1 1 calc R . .
C26 C -0.1939(2) 1.1081(5) 0.10494(19) 0.0230(14) Uani 1 1 d . . .
H26A H -0.2048 1.1676 0.1131 0.028 Uiso 1 1 calc R . .
H26B H -0.2087 1.0989 0.0828 0.028 Uiso 1 1 calc R . .
C31 C -0.1682(2) 0.9642(4) 0.20193(17) 0.0173(13) Uani 1 1 d . . .
C32 C -0.2321(2) 0.9583(5) 0.11498(17) 0.0181(13) Uani 1 1 d . . .
C33 C -0.2111(2) 1.0476(4) 0.16119(16) 0.0164(13) Uani 1 1 d . . .
H33 H -0.2261 1.1069 0.1669 0.020 Uiso 1 1 calc R . .
C34 C -0.2409(2) 0.9645(5) 0.17163(17) 0.0185(13) Uani 1 1 d . . .
H34 H -0.2713 0.9846 0.1804 0.022 Uiso 1 1 calc R . .
C35 C -0.2246(2) 0.8445(5) 0.21532(17) 0.0189(13) Uani 1 1 d . . .
H35A H -0.2581 0.8517 0.2202 0.023 Uiso 1 1 calc R . .
H35B H -0.2057 0.8445 0.2363 0.023 Uiso 1 1 calc R . .
C36 C -0.2828(2) 0.8397(4) 0.13838(18) 0.0186(13) Uani 1 1 d . . .
H36A H -0.2970 0.8387 0.1158 0.022 Uiso 1 1 calc R . .
H36B H -0.3083 0.8521 0.1532 0.022 Uiso 1 1 calc R . .
C41 C -0.1822(2) 0.6993(4) 0.20732(16) 0.0160(13) Uani 1 1 d . . .
C42 C -0.2539(2) 0.6869(4) 0.12276(17) 0.0162(13) Uani 1 1 d . . .
C43 C -0.2549(2) 0.7132(4) 0.17862(17) 0.0164(13) Uani 1 1 d . . .
H43 H -0.2851 0.7082 0.1899 0.020 Uiso 1 1 calc R . .
C44 C -0.2336(2) 0.6168(4) 0.17232(17) 0.0168(13) Uani 1 1 d . . .
H44 H -0.2537 0.5668 0.1807 0.020 Uiso 1 1 calc R . .
C45 C -0.1562(2) 0.5442(5) 0.19332(17) 0.0187(13) Uani 1 1 d . . .
H45A H -0.1748 0.4871 0.1939 0.022 Uiso 1 1 calc R . .
H45B H -0.1374 0.5493 0.2143 0.022 Uiso 1 1 calc R . .
C46 C -0.2192(2) 0.5330(5) 0.11880(17) 0.0176(13) Uani 1 1 d . . .
H46A H -0.2366 0.5328 0.0972 0.021 Uiso 1 1 calc R . .
H46B H -0.2285 0.4777 0.1308 0.021 Uiso 1 1 calc R . .
C51 C -0.0788(2) 0.5690(4) 0.17001(16) 0.0147(12) Uani 1 1 d . . .
C52 C -0.1503(2) 0.5559(4) 0.08510(18) 0.0178(13) Uani 1 1 d . . .
C53 C -0.1345(2) 0.4884(5) 0.13664(17) 0.0181(13) Uani 1 1 d . . .
H53 H -0.1425 0.4231 0.1411 0.022 Uiso 1 1 calc R . .
C54 C -0.0880(2) 0.4966(4) 0.11928(17) 0.0168(13) Uani 1 1 d . . .
H54 H -0.0741 0.4353 0.1150 0.020 Uiso 1 1 calc R . .
C55 C -0.0067(2) 0.5517(4) 0.13971(18) 0.0191(13) Uani 1 1 d . . .
H55A H 0.0081 0.5630 0.1618 0.023 Uiso 1 1 calc R . .
H55B H 0.0039 0.4909 0.1324 0.023 Uiso 1 1 calc R . .
C56 C -0.0720(2) 0.5499(4) 0.06176(17) 0.0170(13) Uani 1 1 d . . .
H56A H -0.0557 0.4908 0.0592 0.020 Uiso 1 1 calc R . .
H56B H -0.0920 0.5611 0.0416 0.020 Uiso 1 1 calc R . .
C61 C 0.0367(2) 0.6935(4) 0.12833(17) 0.0165(13) Uani 1 1 d . . .
C62 C -0.0382(2) 0.6975(4) 0.04580(16) 0.0173(13) Uani 1 1 d . . .
C63 C 0.0087(2) 0.6091(4) 0.08249(17) 0.0180(13) Uani 1 1 d . . .
H63 H 0.0234 0.5498 0.0764 0.022 Uiso 1 1 calc R . .
C64 C 0.0375(2) 0.6923(4) 0.07110(17) 0.0179(13) Uani 1 1 d . . .
H64 H 0.0648 0.6724 0.0586 0.021 Uiso 1 1 calc R . .
C65 C 0.0834(2) 0.8156(4) 0.10368(17) 0.0179(13) Uani 1 1 d . . .
H65A H 0.0989 0.8182 0.1259 0.021 Uiso 1 1 calc R . .
H65B H 0.1084 0.8088 0.0880 0.021 Uiso 1 1 calc R . .
C66 C 0.0174(3) 0.8162(5) 0.02888(17) 0.0216(14) Uani 1 1 d . . .
H66A H 0.0496 0.8042 0.0220 0.026 Uiso 1 1 calc R . .
H66B H -0.0041 0.8153 0.0091 0.026 Uiso 1 1 calc R . .
O11M O 0.01218(14) 0.7655(3) 0.21604(11) 0.0158(9) Uani 1 1 d . . .
H11M H 0.0192 0.7274 0.1967 0.019 Uiso 1 1 calc R . .
O12M O 0.08249(18) 1.0502(4) 0.20798(15) 0.0335(13) Uani 1 1 d . . .
O13M O 0.10465(16) 0.8403(4) 0.21551(14) 0.0280(11) Uani 1 1 d . . .
H13M H 0.1346 0.8443 0.2065 0.034 Uiso 1 1 calc R . .
O14M O 0.0000 1.0615(5) 0.2500 0.0244(15) Uani 1 2 d S . .
H14M H 0.0000 1.1265 0.2500 0.029 Uiso 1 2 calc SR . .
O21M O -0.04703(14) 0.8970(3) 0.23771(11) 0.0158(9) Uani 1 1 d . . .
H21M H -0.0751 0.9347 0.2307 0.019 Uiso 1 1 calc R . .
O22M O -0.0941(2) 0.6236(6) 0.2774(2) 0.076(3) Uani 1 1 d . . .
O23M O 0.0000 0.6040(5) 0.2500 0.0298(16) Uani 1 2 d S . .
H23M H 0.0000 0.5390 0.2500 0.036 Uiso 1 2 calc SR . .
O31M O -0.25991(17) 0.5990(4) 0.03067(15) 0.0301(12) Uani 1 1 d . . .
O32M O -0.3410(3) 0.5432(4) 0.07191(19) 0.0491(18) Uani 1 1 d . . .
O33M O -0.36988(19) 0.7049(4) 0.10051(14) 0.0337(13) Uani 1 1 d . . .
O34M O -0.3544(2) 0.5901(6) 0.00293(19) 0.064(3) Uani 1 1 d . . .
O35M O -0.41258(16) 0.7167(4) 0.03489(13) 0.0256(11) Uani 1 1 d . . .
O36M O -0.32932(19) 0.7776(6) -0.00654(15) 0.0496(18) Uani 1 1 d . . .
O37M O -0.25422(18) 0.7979(4) 0.03738(14) 0.0292(12) Uani 1 1 d . . .
O11S O -0.03784(16) 0.8769(3) 0.16417(13) 0.0236(10) Uani 1 1 d . . .
O12S O -0.09287(16) 0.7843(3) 0.18260(13) 0.0236(10) Uani 1 1 d . . .
O21S O -0.3424(2) 0.8525(4) 0.06265(16) 0.0359(13) Uani 1 1 d . . .
O22S O -0.3366(4) 0.9542(6) 0.0220(2) 0.084(3) Uani 1 1 d . . .
H22S H -0.3353 0.9068 0.0105 0.101 Uiso 1 1 calc R . .
N15S N -0.1435(2) 0.8292(5) 0.06533(15) 0.0277(14) Uani 1 1 d . . .
N25S N -0.3444(3) 1.1422(6) 0.1240(3) 0.054(2) Uani 1 1 d . . .
C11S C -0.0749(2) 0.8307(4) 0.16055(16) 0.0153(12) Uani 1 1 d . . .
C12S C -0.0991(2) 0.8305(4) 0.12792(17) 0.0149(12) Uani 1 1 d . . .
C13S C -0.1385(2) 0.7766(5) 0.12045(18) 0.0204(14) Uani 1 1 d . . .
H13S H -0.1514 0.7396 0.1367 0.024 Uiso 1 1 calc R . .
C14S C -0.1587(2) 0.7775(5) 0.0891(2) 0.0245(15) Uani 1 1 d . . .
H14S H -0.1851 0.7390 0.0843 0.029 Uiso 1 1 calc R . .
C16S C -0.1064(3) 0.8825(7) 0.0732(2) 0.039(2) Uani 1 1 d . . .
H16S H -0.0953 0.9209 0.0566 0.046 Uiso 1 1 calc R . .
C17S C -0.0835(3) 0.8860(6) 0.1030(2) 0.0304(17) Uani 1 1 d . . .
H17S H -0.0573 0.9255 0.1070 0.037 Uiso 1 1 calc R . .
C21S C -0.3413(3) 0.9319(7) 0.0513(3) 0.045(2) Uani 1 1 d . . .
C22S C -0.3445(3) 1.0090(7) 0.0764(3) 0.044(2) Uani 1 1 d . . .
C23S C -0.3663(3) 0.9952(6) 0.1049(3) 0.040(2) Uani 1 1 d . . .
H23S H -0.3822 0.9393 0.1084 0.048 Uiso 1 1 calc R . .
C24S C -0.3653(3) 1.0613(6) 0.1284(3) 0.046(2) Uani 1 1 d . . .
H24S H -0.3797 1.0498 0.1483 0.055 Uiso 1 1 calc R . .
C26S C -0.3243(3) 1.1566(7) 0.0958(3) 0.050(3) Uani 1 1 d . . .
H26S H -0.3090 1.2133 0.0927 0.060 Uiso 1 1 calc R . .
C27S C -0.3248(3) 1.0942(7) 0.0717(3) 0.047(2) Uani 1 1 d . . .
H27S H -0.3117 1.1085 0.0515 0.056 Uiso 1 1 calc R . .
O1W O 0.2565(7) 0.8260(10) 0.0937(5) 0.070(5) Uani 0.50 1 d P . .
O2W O 0.2025(3) 0.9382(5) 0.21398(19) 0.058(2) Uani 1 1 d . . .
O3W O 0.4812(4) 0.9122(7) 0.0015(2) 0.081(3) Uani 1 1 d . . .
O4W O 0.4690(3) 0.9669(5) 0.2889(2) 0.0546(18) Uani 1 1 d . . .
O5W O 0.3297(4) 0.7702(16) 0.2462(4) 0.079(6) Uani 0.50 1 d P . .
O6W O -0.2307(2) 1.0189(5) 0.01967(17) 0.0426(15) Uani 1 1 d . . .
O7W O 0.1664(3) 0.7524(6) 0.1766(3) 0.072(3) Uani 1 1 d . . .
O8W O 0.1325(3) 0.8027(6) 0.0088(2) 0.066(2) Uani 1 1 d . . .
O9W O 0.1148(4) 0.6090(6) -0.0033(3) 0.085(3) Uani 1 1 d . . .
O10W O -0.3123(10) 1.3774(16) 0.0561(7) 0.070(7) Uani 0.50 1 d PU . .
O11W O 0.0894(3) 0.3206(5) 0.1463(3) 0.071(3) Uani 1 1 d . . .
O12W O 0.0518(3) 0.2311(6) 0.1986(3) 0.077(3) Uani 1 1 d . . .
O13W O 0.0651(4) 0.2068(9) 0.2611(3) 0.042(3) Uani 0.50 1 d P . .
O14W O 0.2244(7) 0.0981(12) 0.2472(4) 0.050(4) Uani 0.50 1 d PU . .
O15W O 0.3165(5) 0.0910(9) 0.2893(4) 0.049(3) Uani 0.50 1 d PU . .
O17W O 0.1525(6) 0.4001(13) 0.1965(5) 0.047(4) Uani 0.38 1 d PU . .
O18W O 0.1401(12) 0.355(3) 0.2122(10) 0.019(7) Uani 0.13 1 d PU . .
O19W O 0.1992(9) 0.1205(17) 0.2443(6) 0.033(5) Uani 0.25 1 d PU . .
O20W O 0.2439(13) 0.085(2) 0.2504(10) 0.049(9) Uani 0.25 1 d PU . .
O21W O 0.2836(10) 0.1212(19) 0.2807(8) 0.049(6) Uani 0.25 1 d PU . .
O22W O -0.3282(9) 1.3793(19) 0.0573(7) 0.025(6) Uani 0.25 1 d PU . .
O23W O -0.2920(15) 1.377(3) 0.0595(11) 0.064(10) Uani 0.25 1 d PU . .
O24W O 0.0874(11) 0.383(2) 0.2608(9) 0.060(7) Uani 0.25 1 d PU . .
O25W O -0.2399(8) 1.2006(16) 0.0274(6) 0.038(5) Uani 0.25 1 d PU . .
O26W O -0.2730(10) 1.177(2) -0.0032(8) 0.056(7) Uani 0.25 1 d PU . .

loop_
_atom_site_aniso_label
_atom_site_aniso_U_11
_atom_site_aniso_U_22
_atom_site_aniso_U_33
_atom_site_aniso_U_23
_atom_site_aniso_U_13
_atom_site_aniso_U_12
Pr1 0.01305(16) 0.01779(18) 0.01119(17) 0.00129(13) -0.00316(12) -0.00349(12)
Pr2 0.01509(16) 0.01663(18) 0.01424(18) 0.00358(13) -0.00677(13) -0.00465(12)
Pr3 0.01402(17) 0.0282(2) 0.01352(18) 0.00108(14) -0.00369(13) -0.00187(13)
Br1 0.0335(4) 0.0275(4) 0.0619(6) 0.0058(4) 0.0042(4) 0.0013(3)
Br2 0.0491(5) 0.0218(4) 0.0539(6) -0.0004(4) 0.0160(4) 0.0002(3)
Br3 0.0290(4) 0.0814(7) 0.0428(5) 0.0259(5) -0.0067(4) -0.0178(4)
Br4 0.1071(9) 0.0233(4) 0.0447(6) 0.0024(4) -0.0285(6) -0.0060(5)
Br5 0.075(2) 0.0376(9) 0.0552(12) 0.0029(7) -0.0175(11) 0.0008(8)
Br6 0.0597(13) 0.0727(16) 0.0669(17) 0.0112(13) 0.0086(12) 0.0114(11)
Br7 0.100(5) 0.0430(18) 0.053(2) 0.0002(14) -0.001(2) -0.0035(18)
O11 0.019(2) 0.021(2) 0.016(2) 0.0003(18) -0.0013(19) -0.0014(17)
O12 0.024(2) 0.030(3) 0.017(3) 0.006(2) -0.002(2) -0.0085(19)
O21 0.018(2) 0.022(2) 0.022(3) 0.002(2) -0.003(2) -0.0005(18)
O22 0.026(3) 0.054(4) 0.024(3) -0.009(3) -0.003(2) -0.013(2)
O31 0.017(2) 0.023(2) 0.019(2) -0.0003(19) -0.004(2) 0.0012(18)
O32 0.020(2) 0.025(3) 0.020(3) -0.003(2) -0.0059(19) -0.0013(18)
O41 0.0118(19) 0.023(2) 0.016(2) -0.0019(19) -0.0048(18) -0.0024(17)
O42 0.016(2) 0.023(2) 0.020(3) 0.0018(19) -0.0084(19) -0.0023(17)
O51 0.022(2) 0.019(2) 0.020(3) 0.0008(19) -0.006(2) -0.0004(18)
O52 0.022(2) 0.023(2) 0.016(2) 0.0010(19) -0.007(2) 0.0040(18)
O61 0.021(2) 0.025(2) 0.016(2) -0.0022(19) -0.0002(19) -0.0040(18)
O62 0.028(2) 0.023(3) 0.017(2) 0.0024(19) -0.008(2) 0.0002(19)
N11 0.019(2) 0.019(3) 0.015(3) 0.002(2) 0.000(2) 0.001(2)
N12 0.026(3) 0.019(3) 0.015(3) 0.003(2) -0.005(2) -0.006(2)
N13 0.017(2) 0.019(3) 0.014(3) 0.001(2) -0.002(2) -0.003(2)
N14 0.020(3) 0.026(3) 0.016(3) 0.001(2) -0.002(2) -0.003(2)
N21 0.014(2) 0.019(3) 0.019(3) 0.004(2) -0.001(2) 0.001(2)
N22 0.021(3) 0.025(3) 0.018(3) -0.001(2) -0.004(2) -0.004(2)
N23 0.012(2) 0.023(3) 0.016(3) -0.003(2) -0.006(2) -0.001(2)
N24 0.015(3) 0.029(3) 0.017(3) -0.002(2) -0.003(2) -0.003(2)
N31 0.015(2) 0.021(3) 0.018(3) 0.003(2) -0.004(2) -0.002(2)
N32 0.019(3) 0.023(3) 0.015(3) 0.003(2) -0.005(2) -0.002(2)
N33 0.016(3) 0.023(3) 0.020(3) -0.003(2) -0.005(2) -0.002(2)
N34 0.015(2) 0.021(3) 0.023(3) -0.007(2) -0.002(2) -0.003(2)
N41 0.013(2) 0.023(3) 0.012(3) -0.003(2) -0.006(2) -0.001(2)
N42 0.021(3) 0.018(3) 0.014(3) 0.001(2) -0.005(2) 0.000(2)
N43 0.015(2) 0.021(3) 0.016(3) -0.001(2) -0.005(2) -0.001(2)
N44 0.014(2) 0.019(3) 0.016(3) -0.002(2) -0.002(2) -0.003(2)
N51 0.017(2) 0.019(3) 0.016(3) -0.001(2) -0.005(2) -0.002(2)
N52 0.015(2) 0.025(3) 0.016(3) 0.000(2) -0.004(2) 0.001(2)
N53 0.015(2) 0.018(3) 0.022(3) -0.002(2) -0.003(2) -0.001(2)
N54 0.014(2) 0.021(3) 0.018(3) -0.002(2) -0.005(2) 0.000(2)
N61 0.019(3) 0.024(3) 0.016(3) 0.003(2) -0.004(2) -0.002(2)
N62 0.018(2) 0.018(3) 0.017(3) 0.001(2) -0.002(2) -0.001(2)
N63 0.019(3) 0.021(3) 0.016(3) 0.000(2) 0.000(2) -0.003(2)
N64 0.025(3) 0.019(3) 0.014(3) 0.000(2) -0.001(2) -0.003(2)
C11 0.007(2) 0.017(3) 0.024(4) -0.001(3) 0.000(2) -0.004(2)
C12 0.026(3) 0.023(3) 0.011(3) 0.005(3) 0.001(3) -0.009(3)
C13 0.017(3) 0.022(3) 0.016(3) 0.004(3) 0.001(3) -0.007(2)
C14 0.016(3) 0.017(3) 0.017(3) 0.000(3) -0.002(3) -0.007(2)
C15 0.014(3) 0.018(3) 0.020(3) -0.002(3) -0.004(2) -0.005(2)
C16 0.021(3) 0.028(4) 0.020(4) 0.008(3) 0.002(3) -0.001(3)
C21 0.018(3) 0.011(3) 0.021(4) -0.003(3) -0.001(3) -0.003(2)
C22 0.025(3) 0.026(4) 0.019(4) 0.001(3) -0.006(3) -0.002(3)
C23 0.018(3) 0.020(3) 0.022(4) 0.003(3) 0.000(3) 0.000(2)
C24 0.016(3) 0.020(3) 0.019(3) -0.003(3) -0.001(3) -0.002(2)
C25 0.019(3) 0.020(3) 0.016(3) -0.003(3) -0.001(3) -0.004(2)
C26 0.020(3) 0.025(4) 0.023(4) 0.001(3) -0.002(3) -0.004(3)
C31 0.013(3) 0.017(3) 0.022(3) -0.006(3) 0.000(3) 0.000(2)
C32 0.012(3) 0.023(3) 0.018(4) -0.005(3) -0.007(2) 0.003(2)
C33 0.014(3) 0.020(3) 0.014(3) -0.003(2) -0.005(2) 0.000(2)
C34 0.014(3) 0.023(3) 0.018(3) -0.002(3) -0.002(3) 0.001(2)
C35 0.016(3) 0.027(4) 0.013(3) -0.003(3) -0.003(2) 0.001(2)
C36 0.016(3) 0.020(3) 0.020(3) -0.005(3) -0.008(2) 0.000(2)
C41 0.017(3) 0.019(3) 0.012(3) 0.001(2) 0.003(3) -0.003(2)
C42 0.009(3) 0.021(3) 0.018(3) 0.000(3) -0.004(2) -0.005(2)
C43 0.012(3) 0.021(3) 0.016(3) 0.001(3) -0.003(2) -0.004(2)
C44 0.012(3) 0.018(3) 0.020(3) 0.000(3) -0.001(2) -0.003(2)
C45 0.018(3) 0.020(3) 0.017(3) 0.001(3) -0.002(3) -0.001(2)
C46 0.015(3) 0.021(3) 0.016(3) 0.001(3) -0.006(2) -0.003(2)
C51 0.018(3) 0.009(3) 0.016(3) 0.006(2) -0.010(3) 0.000(2)
C52 0.018(3) 0.012(3) 0.023(4) -0.005(3) -0.002(3) 0.000(2)
C53 0.014(3) 0.019(3) 0.022(4) -0.002(3) -0.001(3) 0.000(2)
C54 0.020(3) 0.014(3) 0.016(3) 0.002(2) -0.005(3) 0.000(2)
C55 0.018(3) 0.017(3) 0.021(4) 0.009(3) -0.006(3) 0.001(2)
C56 0.018(3) 0.014(3) 0.019(3) -0.006(2) -0.002(3) -0.001(2)
C61 0.012(3) 0.015(3) 0.022(4) 0.002(3) -0.003(2) 0.002(2)
C62 0.027(3) 0.016(3) 0.008(3) -0.002(2) 0.002(3) 0.002(2)
C63 0.019(3) 0.018(3) 0.017(3) -0.002(3) -0.005(3) 0.003(2)
C64 0.016(3) 0.020(3) 0.017(3) -0.001(3) 0.002(3) 0.003(2)
C65 0.014(3) 0.022(3) 0.017(3) 0.000(3) 0.001(2) 0.000(2)
C66 0.030(3) 0.024(4) 0.010(3) 0.001(3) -0.001(3) -0.006(3)
O11M 0.016(2) 0.016(2) 0.015(2) -0.0023(17) -0.0032(18) 0.0019(16)
O12M 0.028(3) 0.038(3) 0.035(3) -0.007(3) 0.001(2) -0.015(2)
O13M 0.016(2) 0.044(3) 0.023(3) 0.004(2) 0.000(2) 0.003(2)
O14M 0.038(4) 0.015(3) 0.019(4) 0.000 -0.008(3) 0.000
O21M 0.0112(18) 0.020(2) 0.015(2) 0.0000(18) -0.0052(17) 0.0009(16)
O22M 0.043(4) 0.082(6) 0.100(7) 0.081(6) -0.016(4) -0.015(4)
O23M 0.043(4) 0.013(3) 0.030(4) 0.000 -0.022(3) 0.000
O31M 0.022(2) 0.033(3) 0.034(3) -0.011(2) -0.008(2) 0.005(2)
O32M 0.063(4) 0.031(3) 0.055(5) -0.004(3) 0.025(4) -0.019(3)
O33M 0.032(3) 0.046(3) 0.023(3) 0.004(2) 0.006(2) 0.006(2)
O34M 0.026(3) 0.120(7) 0.046(4) -0.060(5) -0.013(3) 0.010(3)
O35M 0.015(2) 0.034(3) 0.027(3) 0.011(2) -0.004(2) 0.0013(19)
O36M 0.020(3) 0.103(6) 0.024(3) 0.025(3) -0.008(2) -0.014(3)
O37M 0.028(3) 0.032(3) 0.026(3) 0.005(2) -0.006(2) -0.012(2)
O11S 0.019(2) 0.030(3) 0.021(3) 0.007(2) -0.010(2) -0.0091(19)
O12S 0.024(2) 0.026(3) 0.020(3) 0.005(2) -0.007(2) -0.0060(19)
O21S 0.039(3) 0.032(3) 0.037(3) 0.004(3) 0.002(3) 0.002(2)
O22S 0.140(9) 0.066(5) 0.049(5) 0.017(4) 0.029(6) 0.049(6)
N15S 0.014(3) 0.054(4) 0.014(3) -0.004(3) -0.004(2) -0.005(3)
N25S 0.048(4) 0.044(5) 0.069(7) -0.007(4) 0.002(5) 0.005(4)
C11S 0.018(3) 0.013(3) 0.014(3) 0.002(2) -0.005(2) 0.002(2)
C12S 0.015(3) 0.011(3) 0.018(3) -0.001(2) -0.002(2) -0.001(2)
C13S 0.017(3) 0.017(3) 0.026(4) 0.008(3) -0.009(3) -0.004(2)
C14S 0.015(3) 0.023(4) 0.035(4) -0.008(3) -0.006(3) -0.005(3)
C16S 0.025(4) 0.069(6) 0.021(4) 0.015(4) -0.006(3) -0.018(4)
C17S 0.026(4) 0.040(4) 0.024(4) 0.005(3) -0.006(3) -0.018(3)
C21S 0.045(5) 0.049(6) 0.040(6) 0.010(4) 0.007(4) 0.019(4)
C22S 0.029(4) 0.044(5) 0.061(7) 0.014(5) 0.008(4) 0.011(4)
C23S 0.029(4) 0.034(5) 0.057(6) 0.004(4) -0.001(4) 0.002(3)
C24S 0.044(5) 0.035(5) 0.059(7) -0.007(4) 0.002(5) 0.007(4)
C26S 0.037(5) 0.032(5) 0.081(9) 0.007(5) -0.003(5) 0.008(4)
C27S 0.036(4) 0.042(5) 0.061(7) 0.021(5) -0.003(4) 0.008(4)
O1W 0.103(12) 0.039(8) 0.064(11) -0.008(7) -0.038(10) -0.002(8)
O2W 0.078(5) 0.055(4) 0.041(4) 0.012(3) 0.010(4) 0.008(4)
O3W 0.099(7) 0.102(7) 0.043(5) -0.021(5) 0.008(5) 0.040(5)
O4W 0.067(4) 0.034(4) 0.061(5) 0.010(3) -0.014(4) -0.011(3)
O5W 0.022(6) 0.19(2) 0.026(7) 0.022(10) -0.001(6) 0.012(9)
O6W 0.037(3) 0.050(4) 0.040(4) -0.014(3) -0.004(3) -0.009(3)
O7W 0.046(4) 0.089(6) 0.082(7) -0.019(5) 0.023(4) -0.011(4)
O8W 0.055(4) 0.082(6) 0.061(5) 0.016(4) 0.014(4) 0.023(4)
O9W 0.116(7) 0.042(5) 0.092(8) 0.003(5) -0.040(6) 0.005(4)
O10W 0.074(10) 0.057(8) 0.078(10) -0.008(6) 0.004(8) 0.004(8)
O11W 0.048(4) 0.057(5) 0.109(8) 0.001(5) 0.014(5) -0.002(3)
O12W 0.091(6) 0.065(5) 0.073(7) -0.012(5) -0.009(5) 0.001(5)
O13W 0.048(7) 0.038(7) 0.038(7) -0.007(5) -0.014(6) 0.017(5)
O14W 0.054(7) 0.058(7) 0.039(6) 0.014(5) 0.012(6) 0.003(6)
O15W 0.048(6) 0.051(6) 0.049(6) 0.015(5) 0.018(5) -0.015(5)
O17W 0.048(4) 0.048(4) 0.047(4) -0.0011(10) 0.0033(11) 0.0001(10)
O18W 0.019(7) 0.019(7) 0.019(7) -0.0001(10) 0.0010(11) 0.0001(10)
O19W 0.033(5) 0.033(5) 0.033(5) 0.0001(10) 0.0018(11) -0.0001(10)
O20W 0.049(9) 0.049(9) 0.049(9) 0.0002(10) 0.0029(11) 0.0000(10)
O21W 0.049(6) 0.048(6) 0.048(6) 0.0003(10) 0.0028(11) -0.0001(10)
O22W 0.025(6) 0.025(6) 0.025(6) 0.0001(10) 0.0015(11) 0.0001(10)
O23W 0.064(10) 0.064(10) 0.064(10) -0.0002(10) 0.0036(12) 0.0000(10)
O24W 0.060(7) 0.060(7) 0.060(7) 0.0002(10) 0.0034(11) 0.0003(10)
O25W 0.038(5) 0.038(5) 0.038(5) -0.0002(10) 0.0022(11) -0.0002(10)
O26W 0.056(7) 0.056(7) 0.056(7) 0.0001(10) 0.0032(11) 0.0002(10)

loop_
_atom_type_symbol
_atom_type_description
_atom_type_scat_dispersion_real
_atom_type_scat_dispersion_imag
_atom_type_scat_source
C C 0.0033 0.0016 'International Tables Vol C Tables 4.2.6.8 and 6.1.1.4'
H H 0.0000 0.0000 'International Tables Vol C Tables 4.2.6.8 and 6.1.1.4'
N N 0.0061 0.0033 'International Tables Vol C Tables 4.2.6.8 and 6.1.1.4'
O O 0.0106 0.0060 'International Tables Vol C Tables 4.2.6.8 and 6.1.1.4'
Br Br -0.2901 2.4595 'International Tables Vol C Tables 4.2.6.8 and 6.1.1.4'
Pr Pr -0.2180 2.8214 'International Tables Vol C Tables 4.2.6.8 and 6.1.1.4'

loop_
_geom_angle_atom_site_label_1
_geom_angle_atom_site_label_2
_geom_angle_atom_site_label_3
_geom_angle
_geom_angle_site_symmetry_1
_geom_angle_site_symmetry_3
_geom_angle_publ_flag
O21M Pr1 O11S 78.78(16) . . ?
O21M Pr1 O11M 68.86(14) . . ?
O11S Pr1 O11M 75.63(16) . . ?
O21M Pr1 O21M 70.69(17) . 2 ?
O11S Pr1 O21M 140.97(15) . 2 ?
O11M Pr1 O21M 71.09(15) . 2 ?
O21M Pr1 O11 147.16(16) . . ?
O11S Pr1 O11 68.54(16) . . ?
O11M Pr1 O11 104.68(15) . . ?
O21M Pr1 O11 139.60(14) 2 . ?
O21M Pr1 O12M 134.39(17) . . ?
O11S Pr1 O12M 134.05(19) . . ?
O11M Pr1 O12M 138.59(17) . . ?
O21M Pr1 O12M 84.97(18) 2 . ?
O11 Pr1 O12M 72.37(18) . . ?
O21M Pr1 O21 83.47(15) . . ?
O11S Pr1 O21 68.39(17) . . ?
O11M Pr1 O21 138.13(15) . . ?
O21M Pr1 O21 129.12(15) 2 . ?
O11 Pr1 O21 81.71(15) . . ?
O12M Pr1 O21 83.13(18) . . ?
O21M Pr1 O14M 65.44(13) . . ?
O11S Pr1 O14M 122.77(12) . . ?
O11M Pr1 O14M 124.16(15) . . ?
O21M Pr1 O14M 64.87(13) 2 . ?
O11 Pr1 O14M 131.08(15) . . ?
O12M Pr1 O14M 69.41(15) . . ?
O21 Pr1 O14M 64.62(14) . . ?
O21M Pr1 O13M 122.80(15) . . ?
O11S Pr1 O13M 120.23(17) . . ?
O11M Pr1 O13M 66.14(15) . . ?
O21M Pr1 O13M 62.69(15) 2 . ?
O11 Pr1 O13M 78.63(16) . . ?
O12M Pr1 O13M 72.97(18) . . ?
O21 Pr1 O13M 152.68(15) . . ?
O14M Pr1 O13M 116.59(12) . . ?
O21M Pr1 Pr1 38.02(11) . 2 ?
O11S Pr1 Pr1 116.78(11) . 2 ?
O11M Pr1 Pr1 78.94(11) . 2 ?
O21M Pr1 Pr1 37.17(9) 2 2 ?
O11 Pr1 Pr1 174.41(11) . 2 ?
O12M Pr1 Pr1 102.08(14) . 2 ?
O21 Pr1 Pr1 98.48(11) . 2 ?
O14M Pr1 Pr1 45.24(10) . 2 ?
O13M Pr1 Pr1 99.28(11) . 2 ?
O21M Pr1 Pr2 76.58(11) . 2 ?
O11S Pr1 Pr2 112.65(12) . 2 ?
O11M Pr1 Pr2 37.02(11) . 2 ?
O21M Pr1 Pr2 37.35(10) 2 2 ?
O11 Pr1 Pr2 118.53(11) . 2 ?
O12M Pr1 Pr2 106.65(15) . 2 ?
O21 Pr1 Pr2 159.19(10) . 2 ?
O14M Pr1 Pr2 101.02(9) . 2 ?
O13M Pr1 Pr2 46.25(11) . 2 ?
Pr1 Pr1 Pr2 61.883(13) 2 2 ?
O21M Pr1 Pr2 35.28(11) . . ?
O11S Pr1 Pr2 66.65(11) . . ?
O11M Pr1 Pr2 35.11(9) . . ?
O21M Pr1 Pr2 74.40(10) 2 . ?
O11 Pr1 Pr2 125.67(11) . . ?
O12M Pr1 Pr2 159.23(15) . . ?
O21 Pr1 Pr2 107.99(10) . . ?
O14M Pr1 Pr2 98.97(9) . . ?
O13M Pr1 Pr2 98.88(11) . . ?
Pr1 Pr1 Pr2 59.648(17) 2 . ?
Pr2 Pr1 Pr2 57.418(18) 2 . ?
O12S Pr2 O11M 83.43(16) . . ?
O12S Pr2 O11M 145.80(15) . 2 ?
O11M Pr2 O11M 73.52(17) . 2 ?
O12S Pr2 O21M 77.03(16) . . ?
O11M Pr2 O21M 68.33(14) . . ?
O11M Pr2 O21M 71.18(15) 2 . ?
O12S Pr2 O41 68.17(16) . . ?
O11M Pr2 O41 151.23(16) . . ?
O11M Pr2 O41 133.72(15) 2 . ?
O21M Pr2 O41 107.78(14) . . ?
O12S Pr2 O22M 134.7(2) . . ?
O11M Pr2 O22M 134.2(2) . . ?
O11M Pr2 O22M 78.4(2) 2 . ?
O21M Pr2 O22M 133.5(3) . . ?
O41 Pr2 O22M 70.1(2) . . ?
O12S Pr2 O51 68.34(17) . . ?
O11M Pr2 O51 80.13(15) . . ?
O11M Pr2 O51 129.51(15) 2 . ?
O21M Pr2 O51 135.28(15) . . ?
O41 Pr2 O51 85.03(15) . . ?
O22M Pr2 O51 91.2(3) . . ?
O12S Pr2 O23M 126.66(12) . . ?
O11M Pr2 O23M 65.73(13) . . ?
O11M Pr2 O23M 65.62(13) 2 . ?
O21M Pr2 O23M 123.43(15) . . ?
O41 Pr2 O23M 128.32(15) . . ?
O22M Pr2 O23M 70.01(19) . . ?
O51 Pr2 O23M 64.41(13) . . ?
O12S Pr2 O13M 109.94(17) . 2 ?
O11M Pr2 O13M 122.75(15) . 2 ?
O11M Pr2 O13M 65.34(15) 2 2 ?
O21M Pr2 O13M 61.90(15) . 2 ?
O41 Pr2 O13M 73.70(15) . 2 ?
O22M Pr2 O13M 73.8(3) . 2 ?
O51 Pr2 O13M 157.08(14) . 2 ?
O23M Pr2 O13M 123.24(12) . 2 ?
O12S Pr2 Pr2 122.44(11) . 2 ?
O11M Pr2 Pr2 39.07(11) . 2 ?
O11M Pr2 Pr2 38.91(10) 2 2 ?
O21M Pr2 Pr2 78.45(10) . 2 ?
O41 Pr2 Pr2 169.15(11) . 2 ?
O22M Pr2 Pr2 99.09(16) . 2 ?
O51 Pr2 Pr2 96.77(11) . 2 ?
O23M Pr2 Pr2 45.02(11) . 2 ?
O13M Pr2 Pr2 102.58(11) 2 2 ?
O12S Pr2 Pr1 114.14(12) . 2 ?
O11M Pr2 Pr1 78.06(11) . 2 ?
O11M Pr2 Pr1 37.09(10) 2 2 ?
O21M Pr2 Pr1 37.38(11) . 2 ?
O41 Pr2 Pr1 117.04(11) . 2 ?
O22M Pr2 Pr1 100.1(3) . 2 ?
O51 Pr2 Pr1 157.51(10) . 2 ?
O23M Pr2 Pr1 101.18(9) . 2 ?
O13M Pr2 Pr1 45.18(10) 2 2 ?
Pr2 Pr2 Pr1 62.433(18) 2 2 ?
O12S Pr2 Pr1 70.48(11) . . ?
O11M Pr2 Pr1 35.31(10) . . ?
O11M Pr2 Pr1 76.19(10) 2 . ?
O21M Pr2 Pr1 34.53(10) . . ?
O41 Pr2 Pr1 129.78(11) . . ?
O22M Pr2 Pr1 154.6(2) . . ?
O51 Pr2 Pr1 104.94(10) . . ?
O23M Pr2 Pr1 99.09(9) . . ?
O13M Pr2 Pr1 95.37(11) 2 . ?
Pr2 Pr2 Pr1 60.149(13) 2 . ?
Pr1 Pr2 Pr1 58.468(18) 2 . ?
O21S Pr3 O31M 141.16(18) . . ?
O21S Pr3 O42 87.92(19) . . ?
O31M Pr3 O42 72.78(17) . . ?
O21S Pr3 O32M 135.2(2) . . ?
O31M Pr3 O32M 75.5(2) . . ?
O42 Pr3 O32M 80.4(2) . . ?
O21S Pr3 O34M 134.7(3) . . ?
O31M Pr3 O34M 69.74(19) . . ?
O42 Pr3 O34M 137.2(2) . . ?
O32M Pr3 O34M 71.0(3) . . ?
O21S Pr3 O35M 74.61(19) . . ?
O31M Pr3 O35M 138.45(18) . . ?
O42 Pr3 O35M 143.47(16) . . ?
O32M Pr3 O35M 89.7(2) . . ?
O34M Pr3 O35M 68.74(19) . . ?
O21S Pr3 O36M 77.1(2) . . ?
O31M Pr3 O36M 90.7(2) . . ?
O42 Pr3 O36M 131.47(17) . . ?
O32M Pr3 O36M 140.1(3) . . ?
O34M Pr3 O36M 69.1(3) . . ?
O35M Pr3 O36M 76.17(17) . . ?
O21S Pr3 O33M 68.34(19) . . ?
O31M Pr3 O33M 133.1(2) . . ?
O42 Pr3 O33M 74.36(17) . . ?
O32M Pr3 O33M 66.8(2) . . ?
O34M Pr3 O33M 119.3(2) . . ?
O35M Pr3 O33M 69.42(18) . . ?
O36M Pr3 O33M 136.2(2) . . ?
O21S Pr3 O37M 70.56(18) . . ?
O31M Pr3 O37M 70.87(18) . . ?
O42 Pr3 O37M 66.66(17) . . ?
O32M Pr3 O37M 138.2(2) . . ?
O34M Pr3 O37M 117.4(2) . . ?
O35M Pr3 O37M 132.05(17) . . ?
O36M Pr3 O37M 64.81(19) . . ?
O33M Pr3 O37M 123.22(19) . . ?
O17W Br6 O18W 50.2(19) . . ?
Br5 Br7 O1W 164.2(6) . 3_455 ?
C11 O11 Pr1 152.5(4) . . ?
C21 O21 Pr1 145.9(4) . . ?
C41 O41 Pr2 143.4(4) . . ?
C42 O42 Pr3 148.1(4) . . ?
C51 O51 Pr2 147.1(4) . . ?
C11 N11 C13 112.3(5) . . ?
C11 N11 C65 121.9(6) . . ?
C13 N11 C65 124.6(5) . . ?
C12 N12 C13 112.7(6) . . ?
C12 N12 C66 122.1(6) . . ?
C13 N12 C66 124.8(6) . . ?
C11 N13 C15 123.7(6) . . ?
C11 N13 C14 111.8(5) . . ?
C15 N13 C14 124.0(5) . . ?
C12 N14 C16 122.3(6) . . ?
C12 N14 C14 111.9(6) . . ?
C16 N14 C14 125.5(6) . . ?
C21 N21 C23 113.0(5) . . ?
C21 N21 C15 123.3(6) . . ?
C23 N21 C15 122.4(5) . . ?
C22 N22 C23 112.6(5) . . ?
C22 N22 C16 122.1(6) . . ?
C23 N22 C16 123.9(6) . . ?
C21 N23 C24 112.6(5) . . ?
C21 N23 C25 122.8(6) . . ?
C24 N23 C25 121.6(5) . . ?
C22 N24 C24 112.2(5) . . ?
C22 N24 C26 122.0(7) . . ?
C24 N24 C26 121.9(6) . . ?
C31 N31 C33 112.9(5) . . ?
C31 N31 C25 120.4(6) . . ?
C33 N31 C25 122.8(6) . . ?
C32 N32 C26 124.0(6) . . ?
C32 N32 C33 112.1(5) . . ?
C26 N32 C33 122.8(6) . . ?
C31 N33 C35 122.4(6) . . ?
C31 N33 C34 113.0(6) . . ?
C35 N33 C34 124.4(5) . . ?
C32 N34 C36 123.4(6) . . ?
C32 N34 C34 112.6(5) . . ?
C36 N34 C34 121.3(5) . . ?
C41 N41 C43 112.1(5) . . ?
C41 N41 C35 122.8(6) . . ?
C43 N41 C35 124.0(5) . . ?
C42 N42 C43 111.3(5) . . ?
C42 N42 C36 123.1(6) . . ?
C43 N42 C36 125.2(5) . . ?
C41 N43 C45 123.5(6) . . ?
C41 N43 C44 112.3(5) . . ?
C45 N43 C44 123.4(5) . . ?
C42 N44 C46 123.2(6) . . ?
C42 N44 C44 111.6(5) . . ?
C46 N44 C44 123.6(5) . . ?
C51 N51 C53 112.9(5) . . ?
C51 N51 C45 122.1(6) . . ?
C53 N51 C45 124.0(5) . . ?
C52 N52 C53 113.3(5) . . ?
C52 N52 C46 121.6(6) . . ?
C53 N52 C46 124.5(5) . . ?
C51 N53 C55 122.0(6) . . ?
C51 N53 C54 111.5(5) . . ?
C55 N53 C54 122.1(5) . . ?
C52 N54 C54 112.6(5) . . ?
C52 N54 C56 120.9(6) . . ?
C54 N54 C56 123.3(5) . . ?
C61 N61 C55 122.0(6) . . ?
C61 N61 C63 112.6(5) . . ?
C55 N61 C63 123.7(6) . . ?
C62 N62 C56 122.1(6) . . ?
C62 N62 C63 112.0(5) . . ?
C56 N62 C63 123.1(5) . . ?
C61 N63 C64 113.2(5) . . ?
C61 N63 C65 122.3(6) . . ?
C64 N63 C65 124.4(5) . . ?
C62 N64 C64 112.6(5) . . ?
C62 N64 C66 121.0(6) . . ?
C64 N64 C66 122.9(5) . . ?
O11 C11 N11 125.4(6) . . ?
O11 C11 N13 125.1(6) . . ?
N11 C11 N13 109.5(6) . . ?
O12 C12 N14 126.2(7) . . ?
O12 C12 N12 126.0(7) . . ?
N14 C12 N12 107.8(6) . . ?
N12 C13 N11 115.3(5) . . ?
N12 C13 C14 103.2(5) . . ?
N11 C13 C14 103.0(5) . . ?
N12 C13 H13 111.6 . . ?
N11 C13 H13 111.6 . . ?
C14 C13 H13 111.6 . . ?
N13 C14 N14 115.3(5) . . ?
N13 C14 C13 103.2(5) . . ?
N14 C14 C13 103.5(5) . . ?
N13 C14 H14 111.4 . . ?
N14 C14 H14 111.4 . . ?
C13 C14 H14 111.4 . . ?
N21 C15 N13 111.7(5) . . ?
N21 C15 H15A 109.3 . . ?
N13 C15 H15A 109.3 . . ?
N21 C15 H15B 109.3 . . ?
N13 C15 H15B 109.3 . . ?
H15A C15 H15B 107.9 . . ?
N14 C16 N22 113.2(6) . . ?
N14 C16 H16A 108.9 . . ?
N22 C16 H16A 108.9 . . ?
N14 C16 H16B 108.9 . . ?
N22 C16 H16B 108.9 . . ?
H16A C16 H16B 107.7 . . ?
O21 C21 N21 125.8(6) . . ?
O21 C21 N23 126.3(6) . . ?
N21 C21 N23 107.8(6) . . ?
O22 C22 N24 126.5(7) . . ?
O22 C22 N22 125.7(7) . . ?
N24 C22 N22 107.7(6) . . ?
N22 C23 N21 114.6(6) . . ?
N22 C23 C24 103.0(5) . . ?
N21 C23 C24 103.1(5) . . ?
N22 C23 H23 111.8 . . ?
N21 C23 H23 111.8 . . ?
C24 C23 H23 111.8 . . ?
N24 C24 N23 115.0(6) . . ?
N24 C24 C23 103.5(5) . . ?
N23 C24 C23 102.7(5) . . ?
N24 C24 H24 111.6 . . ?
N23 C24 H24 111.6 . . ?
C23 C24 H24 111.6 . . ?
N31 C25 N23 112.8(5) . . ?
N31 C25 H25A 109.0 . . ?
N23 C25 H25A 109.0 . . ?
N31 C25 H25B 109.0 . . ?
N23 C25 H25B 109.0 . . ?
H25A C25 H25B 107.8 . . ?
N32 C26 N24 113.1(6) . . ?
N32 C26 H26A 109.0 . . ?
N24 C26 H26A 109.0 . . ?
N32 C26 H26B 109.0 . . ?
N24 C26 H26B 109.0 . . ?
H26A C26 H26B 107.8 . . ?
O31 C31 N31 127.1(6) . . ?
O31 C31 N33 125.8(6) . . ?
N31 C31 N33 107.0(6) . . ?
O32 C32 N34 126.4(6) . . ?
O32 C32 N32 125.2(6) . . ?
N34 C32 N32 108.4(6) . . ?
N31 C33 N32 115.0(5) . . ?
N31 C33 C34 102.9(5) . . ?
N32 C33 C34 103.6(5) . . ?
N31 C33 H33 111.6 . . ?
N32 C33 H33 111.6 . . ?
C34 C33 H33 111.6 . . ?
N33 C34 N34 115.6(6) . . ?
N33 C34 C33 103.5(5) . . ?
N34 C34 C33 103.0(5) . . ?
N33 C34 H34 111.4 . . ?
N34 C34 H34 111.4 . . ?
C33 C34 H34 111.4 . . ?
N33 C35 N41 113.8(5) . . ?
N33 C35 H35A 108.8 . . ?
N41 C35 H35A 108.8 . . ?
N33 C35 H35B 108.8 . . ?
N41 C35 H35B 108.8 . . ?
H35A C35 H35B 107.7 . . ?
N34 C36 N42 113.3(5) . . ?
N34 C36 H36A 108.9 . . ?
N42 C36 H36A 108.9 . . ?
N34 C36 H36B 108.9 . . ?
N42 C36 H36B 108.9 . . ?
H36A C36 H36B 107.7 . . ?
O41 C41 N43 126.3(6) . . ?
O41 C41 N41 124.6(6) . . ?
N43 C41 N41 109.1(6) . . ?
O42 C42 N44 125.1(6) . . ?
O42 C42 N42 125.3(6) . . ?
N44 C42 N42 109.6(6) . . ?
N41 C43 N42 116.4(5) . . ?
N41 C43 C44 103.2(5) . . ?
N42 C43 C44 103.2(5) . . ?
N41 C43 H43 111.1 . . ?
N42 C43 H43 111.1 . . ?
C44 C43 H43 111.1 . . ?
N43 C44 N44 115.2(5) . . ?
N43 C44 C43 102.8(5) . . ?
N44 C44 C43 102.9(5) . . ?
N43 C44 H44 111.7 . . ?
N44 C44 H44 111.7 . . ?
C43 C44 H44 111.7 . . ?
N43 C45 N51 112.4(6) . . ?
N43 C45 H45A 109.1 . . ?
N51 C45 H45A 109.1 . . ?
N43 C45 H45B 109.1 . . ?
N51 C45 H45B 109.1 . . ?
H45A C45 H45B 107.9 . . ?
N44 C46 N52 111.7(5) . . ?
N44 C46 H46A 109.3 . . ?
N52 C46 H46A 109.3 . . ?
N44 C46 H46B 109.3 . . ?
N52 C46 H46B 109.3 . . ?
H46A C46 H46B 107.9 . . ?
O51 C51 N51 126.0(6) . . ?
O51 C51 N53 125.8(6) . . ?
N51 C51 N53 108.2(6) . . ?
O52 C52 N52 127.2(6) . . ?
O52 C52 N54 126.6(6) . . ?
N52 C52 N54 106.2(6) . . ?
N52 C53 N51 115.0(5) . . ?
N52 C53 C54 103.8(5) . . ?
N51 C53 C54 102.6(5) . . ?
N52 C53 H53 111.6 . . ?
N51 C53 H53 111.6 . . ?
C54 C53 H53 111.6 . . ?
N54 C54 N53 113.4(5) . . ?
N54 C54 C53 103.5(5) . . ?
N53 C54 C53 104.3(5) . . ?
N54 C54 H54 111.7 . . ?
N53 C54 H54 111.7 . . ?
C53 C54 H54 111.7 . . ?
N61 C55 N53 112.8(5) . . ?
N61 C55 H55A 109.0 . . ?
N53 C55 H55A 109.0 . . ?
N61 C55 H55B 109.0 . . ?
N53 C55 H55B 109.0 . . ?
H55A C55 H55B 107.8 . . ?
N62 C56 N54 112.6(5) . . ?
N62 C56 H56A 109.1 . . ?
N54 C56 H56A 109.1 . . ?
N62 C56 H56B 109.1 . . ?
N54 C56 H56B 109.1 . . ?
H56A C56 H56B 107.8 . . ?
O61 C61 N63 126.6(6) . . ?
O61 C61 N61 125.8(6) . . ?
N63 C61 N61 107.5(6) . . ?
O62 C62 N62 125.2(6) . . ?
O62 C62 N64 126.7(6) . . ?
N62 C62 N64 108.1(6) . . ?
N61 C63 N62 114.7(5) . . ?
N61 C63 C64 103.3(5) . . ?
N62 C63 C64 103.2(5) . . ?
N61 C63 H63 111.7 . . ?
N62 C63 H63 111.7 . . ?
C64 C63 H63 111.7 . . ?
N64 C64 N63 115.2(5) . . ?
N64 C64 C63 103.4(5) . . ?
N63 C64 C63 103.2(5) . . ?
N64 C64 H64 111.5 . . ?
N63 C64 H64 111.5 . . ?
C63 C64 H64 111.5 . . ?
N11 C65 N63 113.1(5) . . ?
N11 C65 H65A 109.0 . . ?
N63 C65 H65A 109.0 . . ?
N11 C65 H65B 109.0 . . ?
N63 C65 H65B 109.0 . . ?
H65A C65 H65B 107.8 . . ?
N12 C66 N64 112.9(5) . . ?
N12 C66 H66A 109.0 . . ?
N64 C66 H66A 109.0 . . ?
N12 C66 H66B 109.0 . . ?
N64 C66 H66B 109.0 . . ?
H66A C66 H66B 107.8 . . ?
Pr2 O11M Pr2 102.01(17) . 2 ?
Pr2 O11M Pr1 109.58(16) . . ?
Pr2 O11M Pr1 105.88(17) 2 . ?
Pr2 O11M H11M 112.9 . . ?
Pr2 O11M H11M 112.9 2 . ?
Pr1 O11M H11M 112.9 . . ?
Pr1 O13M Pr2 88.57(13) . 2 ?
Pr1 O13M H13M 135.7 . . ?
Pr2 O13M H13M 135.7 2 . ?
Pr1 O14M Pr1 89.5(2) 2 . ?
Pr1 O14M H14M 135.2 2 . ?
Pr1 O14M H14M 135.2 . . ?
Pr1 O21M Pr2 110.19(17) . . ?
Pr1 O21M Pr1 104.81(16) . 2 ?
Pr2 O21M Pr1 105.27(17) . 2 ?
Pr1 O21M H21M 112.0 . . ?
Pr2 O21M H21M 112.0 . . ?
Pr1 O21M H21M 112.0 2 . ?
Pr2 O23M Pr2 90.0(2) 2 . ?
Pr2 O23M H23M 135.0 2 . ?
Pr2 O23M H23M 135.0 . . ?
C11S O11S Pr1 141.4(5) . . ?
C11S O12S Pr2 133.7(4) . . ?
C21S O21S Pr3 140.8(6) . . ?
C21S O22S H22S 109.5 . . ?
C14S N15S C16S 116.2(7) . . ?
C26S N25S C24S 118.0(10) . . ?
O11S C11S O12S 125.2(7) . . ?
O11S C11S C12S 117.2(6) . . ?
O12S C11S C12S 117.6(6) . . ?
C13S C12S C17S 117.0(7) . . ?
C13S C12S C11S 122.2(6) . . ?
C17S C12S C11S 120.8(6) . . ?
C14S C13S C12S 119.3(6) . . ?
C14S C13S H13S 120.4 . . ?
C12S C13S H13S 120.4 . . ?
N15S C14S C13S 123.8(6) . . ?
N15S C14S H14S 118.1 . . ?
C13S C14S H14S 118.1 . . ?
N15S C16S C17S 124.9(7) . . ?
N15S C16S H16S 117.6 . . ?
C17S C16S H16S 117.6 . . ?
C16S C17S C12S 118.8(7) . . ?
C16S C17S H17S 120.6 . . ?
C12S C17S H17S 120.6 . . ?
O21S C21S O22S 126.9(10) . . ?
O21S C21S C22S 115.3(9) . . ?
O22S C21S C22S 117.8(9) . . ?
C23S C22S C27S 117.4(10) . . ?
C23S C22S C21S 120.9(9) . . ?
C27S C22S C21S 121.7(9) . . ?
C24S C23S C22S 120.4(9) . . ?
C24S C23S H23S 119.8 . . ?
C22S C23S H23S 119.8 . . ?
N25S C24S C23S 121.5(10) . . ?
N25S C24S H24S 119.2 . . ?
C23S C24S H24S 119.2 . . ?
N25S C26S C27S 122.9(9) . . ?
N25S C26S H26S 118.5 . . ?
C27S C26S H26S 118.5 . . ?
C26S C27S C22S 119.5(10) . . ?
C26S C27S H27S 120.2 . . ?
C22S C27S H27S 120.2 . . ?
O20W O14W O19W 173(6) . . ?
O18W O17W Br6 75(3) . . ?
O17W O18W Br6 55(2) . . ?
O14W O19W O20W 3(3) . . ?
O14W O20W O19W 4(3) . . ?
O14W O20W O21W 129(5) . . ?
O19W O20W O21W 125(3) . . ?
O15W O21W O20W 129(3) . . ?
O10W O23W O22W 9(5) . . ?

loop_
_geom_bond_atom_site_label_1
_geom_bond_atom_site_label_2
_geom_bond_distance
_geom_bond_site_symmetry_2
_geom_bond_publ_flag
Pr1 O21M 2.402(4) . ?
Pr1 O11S 2.420(5) . ?
Pr1 O11M 2.440(4) . ?
Pr1 O21M 2.448(5) 2 ?
Pr1 O11 2.481(5) . ?
Pr1 O12M 2.521(5) . ?
Pr1 O21 2.532(5) . ?
Pr1 O14M 2.729(5) . ?
Pr1 O13M 2.760(5) . ?
Pr1 Pr1 3.8430(11) 2 ?
Pr1 Pr2 3.8908(8) 2 ?
Pr1 Pr2 3.9767(8) . ?
Pr2 O12S 2.426(5) . ?
Pr2 O11M 2.428(4) . ?
Pr2 O11M 2.436(5) 2 ?
Pr2 O21M 2.447(4) . ?
Pr2 O41 2.462(4) . ?
Pr2 O22M 2.503(6) . ?
Pr2 O51 2.552(5) . ?
Pr2 O23M 2.674(5) . ?
Pr2 O13M 2.812(5) 2 ?
Pr2 Pr2 3.7799(11) 2 ?
Pr2 Pr1 3.8908(8) 2 ?
Pr3 O21S 2.415(6) . ?
Pr3 O31M 2.482(5) . ?
Pr3 O42 2.493(5) . ?
Pr3 O32M 2.498(6) . ?
Pr3 O34M 2.525(6) . ?
Pr3 O35M 2.527(5) . ?
Pr3 O36M 2.534(6) . ?
Pr3 O33M 2.562(5) . ?
Pr3 O37M 2.566(5) . ?
Br5 Br7 1.002(5) . ?
Br6 O17W 1.06(2) . ?
Br6 O18W 1.25(4) . ?
Br7 O1W 2.19(2) 3_455 ?
O11 C11 1.236(9) . ?
O12 C12 1.213(9) . ?
O21 C21 1.213(9) . ?
O22 C22 1.209(10) . ?
O31 C31 1.204(9) . ?
O32 C32 1.211(9) . ?
O41 C41 1.224(8) . ?
O42 C42 1.218(9) . ?
O51 C51 1.222(9) . ?
O52 C52 1.190(9) . ?
O61 C61 1.212(9) . ?
O62 C62 1.211(9) . ?
N11 C11 1.351(9) . ?
N11 C13 1.451(9) . ?
N11 C65 1.453(9) . ?
N12 C12 1.380(9) . ?
N12 C13 1.444(9) . ?
N12 C66 1.447(9) . ?
N13 C11 1.356(9) . ?
N13 C15 1.449(9) . ?
N13 C14 1.456(9) . ?
N14 C12 1.370(9) . ?
N14 C16 1.444(9) . ?
N14 C14 1.462(9) . ?
N21 C21 1.364(9) . ?
N21 C23 1.447(9) . ?
N21 C15 1.449(8) . ?
N22 C22 1.376(9) . ?
N22 C23 1.438(9) . ?
N22 C16 1.451(8) . ?
N23 C21 1.370(8) . ?
N23 C24 1.458(9) . ?
N23 C25 1.459(8) . ?
N24 C22 1.371(9) . ?
N24 C24 1.440(9) . ?
N24 C26 1.461(8) . ?
N31 C31 1.379(9) . ?
N31 C33 1.447(8) . ?
N31 C25 1.457(8) . ?
N32 C32 1.379(9) . ?
N32 C26 1.442(9) . ?
N32 C33 1.457(9) . ?
N33 C31 1.380(8) . ?
N33 C35 1.425(9) . ?
N33 C34 1.440(9) . ?
N34 C32 1.370(9) . ?
N34 C36 1.451(8) . ?
N34 C34 1.461(9) . ?
N41 C41 1.365(9) . ?
N41 C43 1.446(8) . ?
N41 C35 1.453(9) . ?
N42 C42 1.368(9) . ?
N42 C43 1.450(9) . ?
N42 C36 1.452(9) . ?
N43 C41 1.353(9) . ?
N43 C45 1.445(8) . ?
N43 C44 1.452(8) . ?
N44 C42 1.348(9) . ?
N44 C46 1.457(9) . ?
N44 C44 1.458(9) . ?
N51 C51 1.369(8) . ?
N51 C53 1.454(9) . ?
N51 C45 1.461(8) . ?
N52 C52 1.386(9) . ?
N52 C53 1.434(9) . ?
N52 C46 1.460(8) . ?
N53 C51 1.371(9) . ?
N53 C55 1.454(8) . ?
N53 C54 1.457(9) . ?
N54 C52 1.391(8) . ?
N54 C54 1.448(9) . ?
N54 C56 1.452(8) . ?
N61 C61 1.377(9) . ?
N61 C55 1.448(8) . ?
N61 C63 1.450(9) . ?
N62 C62 1.372(9) . ?
N62 C56 1.449(8) . ?
N62 C63 1.455(9) . ?
N63 C61 1.373(9) . ?
N63 C64 1.442(9) . ?
N63 C65 1.454(8) . ?
N64 C62 1.372(9) . ?
N64 C64 1.437(9) . ?
N64 C66 1.468(9) . ?
C13 C14 1.551(9) . ?
C13 H13 1.0000 . ?
C14 H14 1.0000 . ?
C15 H15A 0.9900 . ?
C15 H15B 0.9900 . ?
C16 H16A 0.9900 . ?
C16 H16B 0.9900 . ?
C23 C24 1.558(8) . ?
C23 H23 1.0000 . ?
C24 H24 1.0000 . ?
C25 H25A 0.9900 . ?
C25 H25B 0.9900 . ?
C26 H26A 0.9900 . ?
C26 H26B 0.9900 . ?
C33 C34 1.556(9) . ?
C33 H33 1.0000 . ?
C34 H34 1.0000 . ?
C35 H35A 0.9900 . ?
C35 H35B 0.9900 . ?
C36 H36A 0.9900 . ?
C36 H36B 0.9900 . ?
C43 C44 1.562(9) . ?
C43 H43 1.0000 . ?
C44 H44 1.0000 . ?
C45 H45A 0.9900 . ?
C45 H45B 0.9900 . ?
C46 H46A 0.9900 . ?
C46 H46B 0.9900 . ?
C53 C54 1.542(8) . ?
C53 H53 1.0000 . ?
C54 H54 1.0000 . ?
C55 H55A 0.9900 . ?
C55 H55B 0.9900 . ?
C56 H56A 0.9900 . ?
C56 H56B 0.9900 . ?
C63 C64 1.553(9) . ?
C63 H63 1.0000 . ?
C64 H64 1.0000 . ?
C65 H65A 0.9900 . ?
C65 H65B 0.9900 . ?
C66 H66A 0.9900 . ?
C66 H66B 0.9900 . ?
O11M Pr2 2.436(5) 2 ?
O11M H11M 1.0000 . ?
O13M Pr2 2.812(5) 2 ?
O13M H13M 0.9500 . ?
O14M Pr1 2.729(5) 2 ?
O14M H14M 0.9500 . ?
O21M Pr1 2.448(5) 2 ?
O21M H21M 1.0000 . ?
O23M Pr2 2.674(5) 2 ?
O23M H23M 0.9500 . ?
O11S C11S 1.253(8) . ?
O12S C11S 1.262(8) . ?
O21S C21S 1.253(11) . ?
O22S C21S 1.262(13) . ?
O22S H22S 0.8400 . ?
N15S C14S 1.327(10) . ?
N15S C16S 1.337(10) . ?
N25S C26S 1.333(15) . ?
N25S C24S 1.342(13) . ?
C11S C12S 1.472(10) . ?
C12S C13S 1.390(9) . ?
C12S C17S 1.397(10) . ?
C13S C14S 1.380(11) . ?
C13S H13S 0.9500 . ?
C14S H14S 0.9500 . ?
C16S C17S 1.358(12) . ?
C16S H16S 0.9500 . ?
C17S H17S 0.9500 . ?
C21S C22S 1.535(15) . ?
C22S C23S 1.368(14) . ?
C22S C27S 1.385(13) . ?
C23S C24S 1.363(15) . ?
C23S H23S 0.9500 . ?
C24S H24S 0.9500 . ?
C26S C27S 1.348(17) . ?
C26S H26S 0.9500 . ?
C27S H27S 0.9500 . ?
O1W Br7 2.19(2) 3_545 ?
O10W O23W 0.59(4) . ?
O14W O20W 0.59(3) . ?
O14W O19W 0.79(2) . ?
O15W O21W 1.08(3) . ?
O17W O18W 1.00(4) . ?
O19W O20W 1.38(4) . ?
O20W O21W 1.72(5) . ?
O22W O23W 1.03(5) . ?
O25W O26W 1.56(4) . ?
